data_2201679
loop_
_publ_author_name
'Jun-Ling Song'
'Wen-Bo Zhou'
'Hui-Yi Zeng'
'Zhen-Chao Dong'

_publ_section_title
;
 5,5'-Dimethyl-2,2'-dithiodi-1,3,4-thiadiazole
;
_journal_issue 10
_journal_name_full 'Acta Crystallographica Section E'
_journal_page_first o1045
_journal_page_last o1047
_journal_paper_doi 10.1107/S1600536802014034
_journal_volume 58
_journal_year 2002
_chemical_formula_iupac 'C6 H6 N4 S4'
_chemical_formula_moiety 'C6 H6 N4 S4'
_chemical_formula_sum 'C6 H6 N4 S4'
_chemical_formula_weight 262.39
_chemical_name_systematic ?
_space_group_IT_number 15
_symmetry_cell_setting monoclinic
_symmetry_space_group_name_Hall '-C 2yc'
_symmetry_space_group_name_H-M 'C 1 2/c 1'
_atom_sites_solution_hydrogens geom
_atom_sites_solution_primary direct
_atom_sites_solution_secondary difmap
_audit_creation_method SHELXL-97
_cell_angle_alpha 90.00
_cell_angle_beta 98.0740(10)
_cell_angle_gamma 90.00
_cell_formula_units_Z 4
_cell_length_a 8.5647(6)
_cell_length_b 6.9212(6)
_cell_length_c 18.2692(15)
_cell_measurement_reflns_used 1505
_cell_measurement_temperature 293(2)
_cell_measurement_theta_max 25.01
_cell_measurement_theta_min 3.80
_cell_volume 1072.23(15)
_computing_cell_refinement SMART
_computing_data_collection 'SMART (Siemens, 1995)'
_computing_data_reduction 'SAINT (Siemens, 1995)'
_computing_molecular_graphics 'SHELXTL (Sheldrick, 1996)'
_computing_publication_material SHELXL97
_computing_structure_refinement 'SHELXL97 (Sheldrick, 1997)'
_computing_structure_solution 'SHELXS97 (Sheldrick, 1997)'
_diffrn_ambient_temperature 293(2)
_diffrn_measured_fraction_theta_full 0.998
_diffrn_measured_fraction_theta_max 0.998
_diffrn_measurement_device_type 'Siemens SMART CCD'
_diffrn_measurement_method \w
_diffrn_radiation_monochromator graphite
_diffrn_radiation_source 'fine-focus sealed tube'
_diffrn_radiation_type MoK\a
_diffrn_radiation_wavelength 0.71073
_diffrn_reflns_av_R_equivalents 0.0214
_diffrn_reflns_av_sigmaI/netI 0.0338
_diffrn_reflns_limit_h_max 7
_diffrn_reflns_limit_h_min -10
_diffrn_reflns_limit_k_max 4
_diffrn_reflns_limit_k_min -8
_diffrn_reflns_limit_l_max 18
_diffrn_reflns_limit_l_min -21
_diffrn_reflns_number 1847
_diffrn_reflns_theta_full 25.01
_diffrn_reflns_theta_max 25.01
_diffrn_reflns_theta_min 3.80
_diffrn_standards_decay_% none
_diffrn_standards_interval_count none
_diffrn_standards_interval_time none
_diffrn_standards_number none
_exptl_absorpt_coefficient_mu 0.850
_exptl_absorpt_correction_T_max .905
_exptl_absorpt_correction_T_min .805
_exptl_absorpt_correction_type empirical
_exptl_crystal_colour yellow
_exptl_crystal_density_diffrn 1.625
_exptl_crystal_density_method 'not measured'
_exptl_crystal_description cube
_exptl_crystal_F_000 536
_exptl_crystal_size_max .40
_exptl_crystal_size_mid .40
_exptl_crystal_size_min .24
_refine_diff_density_max 0.318
_refine_diff_density_min -0.276
_refine_ls_extinction_method none
_refine_ls_goodness_of_fit_ref 1.037
_refine_ls_hydrogen_treatment constr
_refine_ls_matrix_type full
_refine_ls_number_parameters 64
_refine_ls_number_reflns 948
_refine_ls_number_restraints 0
_refine_ls_restrained_S_all 1.037
_refine_ls_R_factor_all 0.0411
_refine_ls_R_factor_gt 0.0347
_refine_ls_shift/su_max 0.001
_refine_ls_shift/su_mean 0.000
_refine_ls_structure_factor_coef Fsqd
_refine_ls_weighting_details 'calc w = 1/[\s^2^(Fo^2^)+(0.0581P)^2^+0.4258P] where P = (Fo^2^+2Fc^2^)/3'
_refine_ls_weighting_scheme calc
_refine_ls_wR_factor_gt 0.0926
_refine_ls_wR_factor_ref 0.0967
_reflns_number_gt 807
_reflns_number_total 948
_reflns_threshold_expression I>2\s(I)
_cod_data_source_file ww6026.cif
_cod_data_source_block I
_cod_depositor_comments
;
The following automatic conversions were performed:
'_symmetry_cell_setting' value 'Monoclinic' changed to 'monoclinic'
according to '/home/saulius/struct/CIF-dictionaries/cif_core.dic'
dictionary named 'cif_core.dic' version 2.4.1 from 2010-06-29.

Automatic conversion script
Id: cif_fix_enum 1527 2010-12-29 10:47:43Z saulius 

The following automatic conversions were performed:

'_symmetry_cell_setting' value 'Monoclinic' changed to 'monoclinic'
according to /home/saulius/struct/CIF-dictionaries/cif_core.dic
dictionary named 'cif_core.dic' version 2.4.1 from 2010-06-29.

Automatic conversion script
Id: cif_fix_values 1715 2011-07-08 13:25:40Z adriana 
;
_cod_original_sg_symbol_H-M 'C 2/c'
_cod_database_code 2201679
_cod_database_fobs_code 2201679

loop_
_symmetry_equiv_pos_as_xyz
'x, y, z'
'-x, y, -z+1/2'
'x+1/2, y+1/2, z'
'-x+1/2, y+1/2, -z+1/2'
'-x, -y, -z'
'x, -y, z-1/2'
'-x+1/2, -y+1/2, -z'
'x+1/2, -y+1/2, z-1/2'

loop_
_atom_site_label
_atom_site_fract_x
_atom_site_fract_y
_atom_site_fract_z
_atom_site_U_iso_or_equiv
_atom_site_adp_type
_atom_site_calc_flag
_atom_site_refinement_flags
_atom_site_occupancy
_atom_site_disorder_assembly
_atom_site_disorder_group
_atom_site_type_symbol
S2 0.60982(8) 0.15497(9) 0.73527(4) 0.0511(3) Uani d . 1 . . S
S1 0.45955(8) 0.51058(9) 0.64879(4) 0.0525(3) Uani d . 1 . . S
N2 0.7220(3) 0.3574(3) 0.63259(12) 0.0527(6) Uani d . 1 . . N
N1 0.7063(3) 0.5180(3) 0.58654(13) 0.0534(6) Uani d . 1 . . N
C3 0.6028(3) 0.3380(3) 0.66769(12) 0.0394(5) Uani d . 1 . . C
C2 0.5768(3) 0.6104(3) 0.58890(12) 0.0418(6) Uani d . 1 . . C
C1 0.5333(3) 0.7907(4) 0.54579(15) 0.0544(7) Uani d . 1 . . C
H1A 0.6142 0.8213 0.5163 0.082 Uiso calc R 1 . . H
H1B 0.5225 0.8953 0.5792 0.082 Uiso calc R 1 . . H
H1C 0.4351 0.7714 0.5142 0.082 Uiso calc R 1 . . H

loop_
_atom_site_aniso_label
_atom_site_aniso_U_11
_atom_site_aniso_U_22
_atom_site_aniso_U_33
_atom_site_aniso_U_12
_atom_site_aniso_U_13
_atom_site_aniso_U_23
S2 0.0579(5) 0.0462(4) 0.0536(4) 0.0147(3) 0.0228(3) 0.0122(3)
S1 0.0449(4) 0.0562(5) 0.0616(5) 0.0183(3) 0.0259(3) 0.0189(3)
N2 0.0516(13) 0.0536(12) 0.0578(13) 0.0174(10) 0.0243(10) 0.0134(10)
N1 0.0531(14) 0.0568(13) 0.0556(13) 0.0173(10) 0.0267(10) 0.0161(10)
C3 0.0406(12) 0.0395(12) 0.0398(12) 0.0070(9) 0.0122(9) -0.0003(9)
C2 0.0439(13) 0.0447(13) 0.0395(12) 0.0069(10) 0.0157(10) 0.0028(10)
C1 0.0591(16) 0.0528(14) 0.0559(15) 0.0132(13) 0.0243(12) 0.0135(13)

loop_
_atom_type_symbol
_atom_type_description
_atom_type_scat_dispersion_real
_atom_type_scat_dispersion_imag
_atom_type_scat_source
C C 0.0033 0.0016 'International Tables Vol C Tables 4.2.6.8 and 6.1.1.4'
H H 0.0000 0.0000 'International Tables Vol C Tables 4.2.6.8 and 6.1.1.4'
N N 0.0061 0.0033 'International Tables Vol C Tables 4.2.6.8 and 6.1.1.4'
S S 0.1246 0.1234 'International Tables Vol C Tables 4.2.6.8 and 6.1.1.4'

loop_
_geom_angle_atom_site_label_1
_geom_angle_atom_site_label_2
_geom_angle_atom_site_label_3
_geom_angle_site_symmetry_3
_geom_angle
_geom_angle_publ_flag
C3 S2 S2 2_656 104.11(8) no
C3 S1 C2 . 86.73(11) no
C3 N2 N1 . 111.64(19) no
C2 N1 N2 . 112.9(2) no
N2 C3 S1 . 115.04(17) no
N2 C3 S2 . 118.15(17) no
S1 C3 S2 . 126.53(14) no
N1 C2 C1 . 123.4(2) no
N1 C2 S1 . 113.74(18) no
C1 C2 S1 . 122.86(17) no
C2 C1 H1A . 109.5 ?
C2 C1 H1B . 109.5 ?
H1A C1 H1B . 109.5 ?
C2 C1 H1C . 109.5 ?
H1A C1 H1C . 109.5 ?
H1B C1 H1C . 109.5 ?

loop_
_geom_bond_atom_site_label_1
_geom_bond_atom_site_label_2
_geom_bond_site_symmetry_2
_geom_bond_distance
_geom_bond_publ_flag
S2 C3 . 1.764(2) no
S2 S2 2_656 2.0280(13) no
S1 C3 . 1.712(2) no
S1 C2 . 1.730(2) no
N2 C3 . 1.287(3) no
N2 N1 . 1.389(3) no
N1 C2 . 1.286(3) no
C2 C1 . 1.495(3) no
C1 H1A . 0.9600 ?
C1 H1B . 0.9600 ?
C1 H1C . 0.9600 ?
